data_4307516
loop_
_publ_author_name
'Lei Han'
'Henry Valle'
'Xianhui Bu'

_publ_section_title
;
Homochiral Coordination Polymer with Infinite Double-Stranded Helices
;
_journal_name_full 'Inorganic Chemistry'
_journal_page_first 1511
_journal_page_last 1513
_journal_paper_doi 10.1021/ic062015p
_journal_volume 46
_journal_year 2007
_chemical_formula_moiety 'C52 H56 I8 N8 Zn4'
_chemical_formula_sum 'C52 H56 I8 N8 Zn4'
_chemical_formula_weight 2069.73
_chemical_name_systematic
; 
 ? 
;
_space_group_IT_number 19
_symmetry_cell_setting orthorhombic
_symmetry_space_group_name_Hall 'P 2ac 2ab'
_symmetry_space_group_name_H-M 'P 21 21 21'
_atom_sites_solution_hydrogens geom
_atom_sites_solution_primary direct
_atom_sites_solution_secondary difmap
_audit_creation_method SHELXL-97
_cell_angle_alpha 90.00
_cell_angle_beta 90.00
_cell_angle_gamma 90.00
_cell_formula_units_Z 4
_cell_length_a 18.0875(8)
_cell_length_b 18.3897(8)
_cell_length_c 19.7700(8)
_cell_measurement_temperature 293(2)
_cell_volume 6576.0(5)
_computing_structure_refinement 'SHELXL-97 (Sheldrick, 1997)'
_computing_structure_solution 'SHELXS-97 (Sheldrick, 1990)'
_diffrn_ambient_temperature 273(2)
_diffrn_measured_fraction_theta_full 1.000
_diffrn_measured_fraction_theta_max 1.000
_diffrn_radiation_monochromator graphite
_diffrn_radiation_source 'fine-focus sealed tube'
_diffrn_radiation_type MoK\a
_diffrn_radiation_wavelength 0.71073
_diffrn_reflns_av_R_equivalents 0.0567
_diffrn_reflns_av_sigmaI/netI 0.0648
_diffrn_reflns_limit_h_max 18
_diffrn_reflns_limit_h_min -18
_diffrn_reflns_limit_k_max 19
_diffrn_reflns_limit_k_min -19
_diffrn_reflns_limit_l_max 18
_diffrn_reflns_limit_l_min -20
_diffrn_reflns_number 36055
_diffrn_reflns_theta_full 21.75
_diffrn_reflns_theta_max 21.75
_diffrn_reflns_theta_min 1.51
_exptl_absorpt_coefficient_mu 5.235
_exptl_absorpt_correction_T_max 0.4525
_exptl_absorpt_correction_T_min 0.4207
_exptl_crystal_colour pale-yellow
_exptl_crystal_density_diffrn 2.091
_exptl_crystal_density_method 'not measured'
_exptl_crystal_description block
_exptl_crystal_F_000 3872
_exptl_crystal_size_max 0.20
_exptl_crystal_size_mid 0.20
_exptl_crystal_size_min 0.18
_refine_diff_density_max 0.343
_refine_diff_density_min -0.407
_refine_diff_density_rms 0.086
_refine_ls_abs_structure_details 'Flack H D (1983), Acta Cryst. A39, 876-881'
_refine_ls_abs_structure_Flack 0.02(3)
_refine_ls_extinction_method none
_refine_ls_goodness_of_fit_ref 1.006
_refine_ls_hydrogen_treatment mixed
_refine_ls_matrix_type full
_refine_ls_number_parameters 649
_refine_ls_number_reflns 7798
_refine_ls_number_restraints 0
_refine_ls_restrained_S_all 1.006
_refine_ls_R_factor_all 0.0711
_refine_ls_R_factor_gt 0.0339
_refine_ls_shift/su_max 0.117
_refine_ls_shift/su_mean 0.013
_refine_ls_structure_factor_coef Fsqd
_refine_ls_weighting_details 'calc w=1/[\s^2^(Fo^2^)+(0.0000P)^2^+9.1832P] where P=(Fo^2^+2Fc^2^)/3'
_refine_ls_weighting_scheme calc
_refine_ls_wR_factor_gt 0.0568
_refine_ls_wR_factor_ref 0.0696
_reflns_number_gt 5334
_reflns_number_total 7798
_reflns_threshold_expression >2sigma(I)
_cod_data_source_file ic062015psi20061020_015702.cif
_cod_data_source_block a
_cod_database_code 4307516

loop_
_symmetry_equiv_pos_as_xyz
'x, y, z'
'-x+1/2, -y, z+1/2'
'x+1/2, -y+1/2, -z'
'-x, y+1/2, -z+1/2'

loop_
_atom_site_label
_atom_site_type_symbol
_atom_site_fract_x
_atom_site_fract_y
_atom_site_fract_z
_atom_site_U_iso_or_equiv
_atom_site_adp_type
_atom_site_occupancy
_atom_site_symmetry_multiplicity
_atom_site_calc_flag
_atom_site_refinement_flags
_atom_site_disorder_assembly
_atom_site_disorder_group
I1 I 0.54484(5) 0.75110(4) -0.01281(4) 0.0811(3) Uani 1 1 d . . .
I2 I -0.02581(5) 0.95197(5) 0.38555(4) 0.0965(3) Uani 1 1 d . . .
I3 I 0.52048(5) 0.55344(4) -0.13849(4) 0.0847(3) Uani 1 1 d . . .
I4 I -0.04221(5) 0.76574(5) 0.52495(4) 0.0846(3) Uani 1 1 d . . .
Zn1 Zn 0.02877(7) 0.83707(7) 0.43442(6) 0.0583(4) Uani 1 1 d . . .
Zn2 Zn 0.46704(7) 0.66898(7) -0.08930(6) 0.0594(4) Uani 1 1 d . . .
N1 N 0.3750(5) 0.6441(5) -0.0329(5) 0.052(3) Uani 1 1 d . . .
N2 N 0.0593(5) 0.7699(5) 0.3565(4) 0.050(2) Uani 1 1 d . . .
N3 N 0.4231(5) 0.7283(6) 0.8331(5) 0.054(3) Uani 1 1 d . . .
N4 N 0.1273(5) 0.8619(5) 0.4790(5) 0.051(2) Uani 1 1 d . . .
C1 C 0.0958(6) 0.6782(6) 0.2491(7) 0.052(3) Uani 1 1 d . . .
C2 C 0.3838(7) 0.6155(6) 0.0294(7) 0.055(3) Uani 1 1 d . . .
H2A H 0.4312 0.6078 0.0461 0.066 Uiso 1 1 calc R . .
C3 C 0.0800(6) 0.7969(6) 0.2978(7) 0.054(3) Uani 1 1 d . . .
H3A H 0.0821 0.8472 0.2932 0.065 Uiso 1 1 calc R . .
C4 C 0.0987(6) 0.7549(6) 0.2431(6) 0.062(3) Uani 1 1 d . . .
H4A H 0.1130 0.7764 0.2026 0.074 Uiso 1 1 calc R . .
C5 C 0.2435(7) 0.6378(6) -0.0184(7) 0.066(4) Uani 1 1 d . . .
H5A H 0.1965 0.6462 -0.0357 0.080 Uiso 1 1 calc R . .
C6 C 0.3249(8) 0.5978(6) 0.0680(6) 0.059(3) Uani 1 1 d . . .
H6A H 0.3329 0.5780 0.1106 0.071 Uiso 1 1 calc R . .
C7 C 0.2593(8) 0.9038(7) 0.5387(7) 0.066(4) Uani 1 1 d . . .
C8 C 0.0733(6) 0.6523(7) 0.3114(7) 0.071(4) Uani 1 1 d . . .
H8A H 0.0699 0.6025 0.3187 0.085 Uiso 1 1 calc R . .
C9 C 0.3287(7) 0.9291(7) 0.5722(7) 0.096(5) Uani 1 1 d . . .
H9A H 0.3180 0.9730 0.5975 0.115 Uiso 1 1 calc R . .
H9B H 0.3645 0.9415 0.5374 0.115 Uiso 1 1 calc R . .
C10 C 0.1889(7) 0.5919(6) 0.0891(6) 0.069(4) Uani 1 1 d . . .
H10A H 0.1936 0.5431 0.1071 0.082 Uiso 1 1 calc R . .
H10B H 0.1447 0.5935 0.0615 0.082 Uiso 1 1 calc R . .
C11 C 0.1270(7) 0.9079(7) 0.5306(7) 0.066(4) Uani 1 1 d . . .
H11A H 0.0819 0.9245 0.5472 0.079 Uiso 1 1 calc R . .
C12 C 0.3650(7) 0.7343(8) 0.7223(6) 0.076(4) Uani 1 1 d . . .
H12A H 0.3519 0.7097 0.6830 0.091 Uiso 1 1 calc R . .
C13 C 0.1903(9) 0.9318(6) 0.5602(6) 0.067(4) Uani 1 1 d . . .
H13A H 0.1882 0.9664 0.5945 0.081 Uiso 1 1 calc R . .
C14 C 0.1938(8) 0.8378(7) 0.4581(6) 0.077(4) Uani 1 1 d . . .
H14A H 0.1946 0.8058 0.4216 0.093 Uiso 1 1 calc R . .
C15 C 0.2540(8) 0.6082(6) 0.0463(7) 0.057(3) Uani 1 1 d . . .
C16 C 0.3636(7) 0.8731(7) 0.6202(6) 0.088(4) Uani 1 1 d . . .
H16A H 0.3785 0.8307 0.5945 0.105 Uiso 1 1 calc R . .
H16B H 0.4077 0.8940 0.6404 0.105 Uiso 1 1 calc R . .
C17 C 0.4001(7) 0.6965(7) 0.7773(8) 0.075(4) Uani 1 1 d . . .
H17A H 0.4069 0.6466 0.7731 0.090 Uiso 1 1 calc R . .
C18 C 0.3058(8) 0.6539(6) -0.0546(6) 0.070(4) Uani 1 1 d . . .
H18A H 0.2995 0.6731 -0.0978 0.084 Uiso 1 1 calc R . .
C19 C 0.3788(8) 0.8395(7) 0.7855(8) 0.083(4) Uani 1 1 d . . .
H19A H 0.3745 0.8896 0.7901 0.100 Uiso 1 1 calc R . .
C20 C 0.4137(7) 0.7991(8) 0.8373(7) 0.079(4) Uani 1 1 d . . .
H20A H 0.4306 0.8233 0.8756 0.095 Uiso 1 1 calc R . .
C21 C 0.3136(7) 0.8510(7) 0.6734(6) 0.083(4) Uani 1 1 d . . .
H21A H 0.2741 0.8222 0.6538 0.099 Uiso 1 1 calc R . .
H21B H 0.2915 0.8940 0.6934 0.099 Uiso 1 1 calc R . .
C22 C 0.1808(6) 0.6461(6) 0.1482(6) 0.075(4) Uani 1 1 d . . .
H22A H 0.2236 0.6427 0.1776 0.090 Uiso 1 1 calc R . .
H22B H 0.1785 0.6953 0.1306 0.090 Uiso 1 1 calc R . .
C23 C 0.0559(7) 0.6993(7) 0.3625(6) 0.071(4) Uani 1 1 d . . .
H23A H 0.0409 0.6800 0.4038 0.085 Uiso 1 1 calc R . .
C24 C 0.1123(6) 0.6304(6) 0.1881(6) 0.066(4) Uani 1 1 d . . .
H24A H 0.1151 0.5805 0.2036 0.080 Uiso 1 1 calc R . .
H24B H 0.0704 0.6336 0.1575 0.080 Uiso 1 1 calc R . .
C25 C 0.3513(7) 0.8068(8) 0.7288(7) 0.069(4) Uani 1 1 d . . .
C26 C 0.2587(8) 0.8561(8) 0.4856(7) 0.091(5) Uani 1 1 d . . .
H26A H 0.3026 0.8369 0.4689 0.109 Uiso 1 1 calc R . .
I5 I 0.44843(5) 0.46671(5) 0.37972(5) 0.1021(3) Uani 1 1 d . . .
I6 I 0.24863(5) 0.45615(5) 0.25309(4) 0.0805(3) Uani 1 1 d . . .
I7 I 0.05762(5) 1.02127(5) 0.88958(5) 0.1002(3) Uani 1 1 d . . .
I8 I 0.27252(5) 1.04619(5) 0.78541(4) 0.0851(3) Uani 1 1 d . . .
Zn3 Zn 0.18334(7) 0.97158(7) 0.85712(6) 0.0611(4) Uani 1 1 d . . .
Zn4 Zn 0.32928(7) 0.52413(7) 0.33866(6) 0.0602(4) Uani 1 1 d . . .
N5 N 0.2386(6) 0.9305(5) -0.0616(5) 0.057(3) Uani 1 1 d . . .
N6 N 0.3556(6) 0.6231(5) 0.2954(5) 0.056(3) Uani 1 1 d . . .
N7 N 0.2654(6) 0.5525(5) 0.4193(4) 0.053(2) Uani 1 1 d . . .
N8 N 0.1570(5) 0.8792(5) 0.8021(5) 0.050(2) Uani 1 1 d . . .
C31 C 0.1477(6) 0.5638(6) 0.4726(7) 0.057(3) Uani 1 1 d . . .
H31A H 0.0971 0.5551 0.4709 0.068 Uiso 1 1 calc R . .
C32 C 0.3993(8) 0.7551(9) 0.2354(8) 0.080(5) Uani 1 1 d . . .
C33 C 0.1291(6) 0.6145(6) 0.5889(5) 0.062(3) Uani 1 1 d . . .
H33A H 0.0788 0.6190 0.5723 0.074 Uiso 1 1 calc R . .
H33B H 0.1299 0.5740 0.6203 0.074 Uiso 1 1 calc R . .
C34 C 0.1198(6) 0.8869(7) 0.7456(6) 0.063(3) Uani 1 1 d . . .
H34A H 0.1080 0.9337 0.7315 0.075 Uiso 1 1 calc R . .
C35 C 0.3159(9) 0.8544(7) 0.0417(7) 0.074(4) Uani 1 1 d . . .
C36 C 0.1136(6) 0.7585(7) 0.7265(6) 0.052(3) Uani 1 1 d . . .
C37 C 0.2961(6) 0.5801(6) 0.4742(7) 0.065(4) Uani 1 1 d . . .
H37A H 0.3472 0.5846 0.4765 0.078 Uiso 1 1 calc R . .
C38 C 0.1474(6) 0.6824(5) 0.6277(5) 0.065(4) Uani 1 1 d . . .
H38A H 0.1459 0.7241 0.5977 0.078 Uiso 1 1 calc R . .
H38B H 0.1969 0.6786 0.6462 0.078 Uiso 1 1 calc R . .
C39 C 0.0974(6) 0.8299(7) 0.7062(6) 0.064(4) Uani 1 1 d . . .
H39A H 0.0716 0.8383 0.6662 0.077 Uiso 1 1 calc R . .
C40 C 0.4066(7) 0.6255(7) 0.2469(7) 0.071(4) Uani 1 1 d . . .
H40A H 0.4288 0.5825 0.2328 0.085 Uiso 1 1 calc R . .
C41 C 0.1787(7) 0.5955(6) 0.5291(6) 0.056(3) Uani 1 1 d . . .
C42 C 0.2387(9) 0.8569(7) 0.0398(7) 0.087(4) Uani 1 1 d . . .
H42A H 0.2108 0.8334 0.0727 0.105 Uiso 1 1 calc R . .
C43 C 0.3256(7) 0.6880(8) 0.3113(6) 0.080(4) Uani 1 1 d . . .
H43A H 0.2887 0.6885 0.3440 0.096 Uiso 1 1 calc R . .
C44 C 0.1503(7) 0.7518(6) 0.7859(7) 0.076(4) Uani 1 1 d . . .
H44A H 0.1606 0.7057 0.8029 0.091 Uiso 1 1 calc R . .
C45 C 0.3683(7) 0.8594(7) 0.1569(7) 0.086(4) Uani 1 1 d . . .
H45A H 0.3211 0.8668 0.1793 0.103 Uiso 1 1 calc R . .
H45B H 0.3864 0.9066 0.1426 0.103 Uiso 1 1 calc R . .
C46 C 0.3517(7) 0.8937(7) -0.0065(8) 0.076(4) Uani 1 1 d . . .
H46A H 0.4030 0.8960 -0.0060 0.091 Uiso 1 1 calc R . .
C47 C 0.3451(10) 0.7530(7) 0.2833(8) 0.100(5) Uani 1 1 d . . .
H47A H 0.3217 0.7956 0.2968 0.120 Uiso 1 1 calc R . .
C48 C 0.2529(8) 0.6026(6) 0.5289(6) 0.070(4) Uani 1 1 d . . .
H48A H 0.2760 0.6231 0.5664 0.084 Uiso 1 1 calc R . .
C49 C 0.0917(6) 0.6929(6) 0.6853(6) 0.068(4) Uani 1 1 d . . .
H49A H 0.0425 0.6999 0.6668 0.081 Uiso 1 1 calc R . .
H49B H 0.0909 0.6501 0.7139 0.081 Uiso 1 1 calc R . .
C50 C 0.4229(8) 0.8265(7) 0.2074(7) 0.113(6) Uani 1 1 d . . .
H50A H 0.4703 0.8205 0.1852 0.136 Uiso 1 1 calc R . .
H50B H 0.4297 0.8604 0.2445 0.136 Uiso 1 1 calc R . .
C51 C 0.2039(7) 0.8954(7) -0.0129(8) 0.077(4) Uani 1 1 d . . .
H51A H 0.1525 0.8961 -0.0134 0.092 Uiso 1 1 calc R . .
C52 C 0.1724(7) 0.8121(7) 0.8213(6) 0.074(4) Uani 1 1 d . . .
H52A H 0.1997 0.8055 0.8607 0.089 Uiso 1 1 calc R . .
C53 C 0.1919(7) 0.5453(6) 0.4188(6) 0.055(3) Uani 1 1 d . . .
H53A H 0.1695 0.5269 0.3801 0.066 Uiso 1 1 calc R . .
C54 C 0.4273(7) 0.6903(9) 0.2166(7) 0.081(4) Uani 1 1 d . . .
H54A H 0.4621 0.6890 0.1820 0.097 Uiso 1 1 calc R . .
C55 C 0.3129(9) 0.9303(6) -0.0564(6) 0.071(4) Uani 1 1 d . . .
H55A H 0.3398 0.9564 -0.0883 0.085 Uiso 1 1 calc R . .
C56 C 0.3572(8) 0.8148(7) 0.0984(7) 0.089(4) Uani 1 1 d . . .
H56A H 0.3293 0.7719 0.1113 0.107 Uiso 1 1 calc R . .
H56B H 0.4049 0.7988 0.0816 0.107 Uiso 1 1 calc R . .

loop_
_atom_site_aniso_label
_atom_site_aniso_U_11
_atom_site_aniso_U_22
_atom_site_aniso_U_33
_atom_site_aniso_U_23
_atom_site_aniso_U_13
_atom_site_aniso_U_12
I1 0.0630(6) 0.0881(6) 0.0922(7) -0.0032(5) -0.0066(5) -0.0072(5)
I2 0.1092(8) 0.0940(6) 0.0863(7) 0.0080(6) -0.0018(6) 0.0540(6)
I3 0.0866(7) 0.0717(5) 0.0958(7) 0.0027(5) 0.0066(5) 0.0282(5)
I4 0.0797(7) 0.0959(6) 0.0782(7) 0.0031(5) 0.0137(6) -0.0098(6)
Zn1 0.0541(10) 0.0657(8) 0.0551(9) -0.0051(7) -0.0068(7) 0.0083(8)
Zn2 0.0499(9) 0.0659(8) 0.0625(10) 0.0100(7) 0.0045(8) 0.0086(8)
N1 0.041(7) 0.060(7) 0.054(8) -0.003(5) 0.004(6) 0.005(5)
N2 0.053(6) 0.043(6) 0.054(7) 0.008(5) -0.010(5) 0.007(5)
N3 0.059(7) 0.060(7) 0.041(7) 0.006(6) 0.006(5) 0.006(6)
N4 0.055(8) 0.060(7) 0.038(7) -0.003(5) -0.006(5) 0.003(5)
C1 0.039(7) 0.048(8) 0.067(10) -0.003(7) -0.015(7) -0.003(6)
C2 0.049(9) 0.055(8) 0.061(10) 0.005(7) 0.000(8) -0.002(6)
C3 0.054(8) 0.047(7) 0.061(10) 0.009(8) -0.001(7) -0.010(6)
C4 0.088(10) 0.064(9) 0.034(8) -0.004(7) 0.013(7) -0.016(7)
C5 0.054(10) 0.079(9) 0.067(10) 0.006(8) 0.002(8) 0.005(7)
C6 0.062(10) 0.066(8) 0.050(9) 0.006(6) 0.017(9) -0.005(8)
C7 0.064(11) 0.072(9) 0.063(11) 0.041(8) -0.024(9) -0.016(8)
C8 0.083(10) 0.064(9) 0.066(10) 0.018(8) 0.002(8) 0.024(8)
C9 0.089(11) 0.109(12) 0.090(11) 0.046(9) -0.032(9) -0.037(9)
C10 0.085(10) 0.048(7) 0.073(10) -0.003(7) 0.017(8) 0.006(7)
C11 0.061(10) 0.067(9) 0.071(11) -0.019(8) -0.014(8) 0.009(7)
C12 0.090(11) 0.079(10) 0.058(10) -0.007(9) -0.008(8) 0.010(9)
C13 0.089(12) 0.053(8) 0.059(9) -0.003(6) -0.007(9) 0.003(8)
C14 0.052(10) 0.109(11) 0.071(10) -0.017(8) -0.012(9) 0.023(9)
C15 0.055(10) 0.046(7) 0.070(11) -0.016(7) 0.031(8) -0.006(7)
C16 0.090(11) 0.114(11) 0.059(10) 0.023(9) -0.017(9) -0.029(9)
C17 0.072(10) 0.068(9) 0.084(12) 0.008(9) -0.002(9) 0.011(8)
C18 0.043(9) 0.089(10) 0.076(10) 0.016(8) 0.015(9) 0.011(8)
C19 0.091(11) 0.066(10) 0.092(13) 0.008(10) 0.008(10) 0.024(8)
C20 0.096(12) 0.073(10) 0.069(11) -0.015(8) 0.008(8) 0.031(9)
C21 0.068(10) 0.114(11) 0.066(10) 0.029(8) -0.013(8) 0.021(9)
C22 0.061(9) 0.070(9) 0.095(11) 0.006(8) 0.044(8) 0.009(7)
C23 0.093(11) 0.070(9) 0.050(9) 0.002(7) 0.010(8) 0.038(8)
C24 0.071(10) 0.056(8) 0.073(10) -0.016(7) -0.017(8) 0.002(7)
C25 0.065(10) 0.082(11) 0.060(11) 0.003(9) 0.016(8) 0.000(8)
C26 0.044(10) 0.145(14) 0.084(12) -0.018(10) -0.017(9) 0.014(9)
I5 0.0852(7) 0.1098(7) 0.1114(8) -0.0112(7) -0.0079(6) 0.0406(6)
I6 0.0984(7) 0.0734(5) 0.0698(6) -0.0161(5) -0.0011(5) -0.0059(6)
I7 0.0727(7) 0.1251(8) 0.1027(8) -0.0175(6) 0.0041(6) 0.0396(6)
I8 0.0857(7) 0.0697(6) 0.0997(7) 0.0079(5) 0.0034(5) -0.0052(5)
Zn3 0.0583(9) 0.0598(9) 0.0652(10) -0.0090(7) -0.0053(7) 0.0087(7)
Zn4 0.0660(10) 0.0570(9) 0.0577(10) -0.0027(7) 0.0075(8) 0.0090(7)
N5 0.052(8) 0.059(7) 0.061(8) -0.018(5) -0.002(6) 0.000(6)
N6 0.068(8) 0.066(7) 0.033(7) 0.001(5) 0.002(6) -0.005(6)
N7 0.055(7) 0.054(6) 0.051(7) -0.011(5) -0.007(6) 0.002(5)
N8 0.043(6) 0.060(7) 0.047(7) -0.007(5) -0.008(5) 0.007(5)
C31 0.050(8) 0.059(8) 0.062(9) -0.005(7) -0.012(8) 0.006(6)
C32 0.066(11) 0.101(14) 0.073(12) 0.024(10) -0.034(9) -0.013(10)
C33 0.040(8) 0.081(9) 0.064(9) 0.001(7) 0.000(7) -0.002(7)
C34 0.072(10) 0.070(9) 0.046(9) 0.007(8) -0.010(8) -0.001(7)
C35 0.088(13) 0.074(10) 0.059(11) -0.013(8) -0.006(10) 0.013(9)
C36 0.045(8) 0.071(10) 0.040(8) -0.011(7) 0.010(6) -0.003(7)
C37 0.043(8) 0.083(9) 0.069(10) -0.011(8) 0.006(8) -0.015(7)
C38 0.073(9) 0.056(8) 0.065(9) -0.025(7) -0.006(8) -0.011(6)
C39 0.083(10) 0.071(10) 0.039(9) 0.013(8) -0.007(7) -0.009(8)
C40 0.079(10) 0.069(10) 0.064(11) 0.004(8) 0.004(9) 0.004(8)
C41 0.056(10) 0.062(8) 0.049(9) -0.002(7) 0.008(8) -0.006(7)
C42 0.073(12) 0.110(12) 0.079(11) 0.025(9) -0.022(9) 0.005(9)
C43 0.095(11) 0.084(11) 0.062(10) -0.010(8) 0.023(8) 0.040(10)
C44 0.103(11) 0.052(9) 0.073(10) -0.015(8) -0.022(9) 0.021(8)
C45 0.108(12) 0.076(9) 0.073(11) -0.001(9) -0.003(9) -0.024(9)
C46 0.045(9) 0.100(11) 0.082(12) 0.002(9) -0.019(9) 0.019(8)
C47 0.161(17) 0.033(9) 0.106(13) 0.009(9) -0.020(12) 0.009(10)
C48 0.076(11) 0.094(10) 0.039(9) -0.035(7) -0.004(8) -0.010(9)
C49 0.065(9) 0.078(9) 0.059(9) -0.026(7) 0.026(7) -0.009(7)
C50 0.147(14) 0.085(10) 0.108(12) 0.068(9) -0.076(11) -0.067(10)
C51 0.056(10) 0.074(9) 0.101(13) 0.010(9) -0.011(10) -0.017(8)
C52 0.098(11) 0.059(9) 0.065(9) -0.015(8) -0.017(8) 0.023(8)
C53 0.057(10) 0.067(8) 0.039(8) -0.001(7) -0.013(7) 0.004(8)
C54 0.070(11) 0.103(12) 0.071(11) 0.020(10) -0.007(8) -0.008(10)
C55 0.076(12) 0.083(10) 0.054(10) -0.008(7) 0.016(8) 0.019(9)
C56 0.107(12) 0.087(10) 0.073(11) -0.004(9) -0.008(9) 0.038(9)

loop_
_atom_type_symbol
_atom_type_description
_atom_type_scat_dispersion_real
_atom_type_scat_dispersion_imag
_atom_type_scat_source
C C 0.0033 0.0016 'International Tables Vol C Tables 4.2.6.8 and 6.1.1.4'
H H 0.0000 0.0000 'International Tables Vol C Tables 4.2.6.8 and 6.1.1.4'
N N 0.0061 0.0033 'International Tables Vol C Tables 4.2.6.8 and 6.1.1.4'
Zn Zn 0.2839 1.4301 'International Tables Vol C Tables 4.2.6.8 and 6.1.1.4'
I I -0.4742 1.8119 'International Tables Vol C Tables 4.2.6.8 and 6.1.1.4'

loop_
_geom_angle_atom_site_label_1
_geom_angle_atom_site_label_2
_geom_angle_atom_site_label_3
_geom_angle
_geom_angle_site_symmetry_1
_geom_angle_site_symmetry_3
_geom_angle_publ_flag
N4 Zn1 N2 103.0(4) . . ?
N4 Zn1 I2 108.6(3) . . ?
N2 Zn1 I2 108.8(3) . . ?
N4 Zn1 I4 104.5(3) . . ?
N2 Zn1 I4 110.6(3) . . ?
I2 Zn1 I4 119.98(6) . . ?
N3 Zn2 N1 102.2(4) 1_554 . ?
N3 Zn2 I3 108.0(3) 1_554 . ?
N1 Zn2 I3 109.4(2) . . ?
N3 Zn2 I1 110.0(3) 1_554 . ?
N1 Zn2 I1 104.8(3) . . ?
I3 Zn2 I1 120.86(6) . . ?
C18 N1 C2 117.2(10) . . ?
C18 N1 Zn2 123.7(9) . . ?
C2 N1 Zn2 119.2(9) . . ?
C3 N2 C23 117.9(10) . . ?
C3 N2 Zn1 120.8(8) . . ?
C23 N2 Zn1 121.2(9) . . ?
C20 N3 C17 116.8(11) . . ?
C20 N3 Zn2 122.0(10) . 1_556 ?
C17 N3 Zn2 121.1(9) . 1_556 ?
C11 N4 C14 116.7(10) . . ?
C11 N4 Zn1 118.2(9) . . ?
C14 N4 Zn1 125.0(9) . . ?
C8 C1 C4 115.3(11) . . ?
C8 C1 C24 124.5(11) . . ?
C4 C1 C24 120.1(11) . . ?
N1 C2 C6 121.2(11) . . ?
N2 C3 C4 123.5(10) . . ?
C3 C4 C1 119.1(11) . . ?
C18 C5 C15 116.7(12) . . ?
C2 C6 C15 122.0(12) . . ?
C26 C7 C13 117.1(12) . . ?
C26 C7 C9 123.1(15) . . ?
C13 C7 C9 119.7(15) . . ?
C23 C8 C1 120.7(12) . . ?
C7 C9 C16 114.2(10) . . ?
C15 C10 C22 112.2(9) . . ?
N4 C11 C13 122.4(12) . . ?
C25 C12 C17 118.9(13) . . ?
C11 C13 C7 119.7(12) . . ?
C26 C14 N4 125.2(12) . . ?
C6 C15 C5 117.9(11) . . ?
C6 C15 C10 122.6(13) . . ?
C5 C15 C10 119.4(13) . . ?
C21 C16 C9 112.4(12) . . ?
N3 C17 C12 124.0(12) . . ?
N1 C18 C5 125.1(12) . . ?
C25 C19 C20 121.7(13) . . ?
N3 C20 C19 122.1(13) . . ?
C16 C21 C25 113.1(11) . . ?
C24 C22 C10 110.7(10) . . ?
N2 C23 C8 123.5(12) . . ?
C22 C24 C1 117.9(10) . . ?
C19 C25 C12 116.2(13) . . ?
C19 C25 C21 121.2(14) . . ?
C12 C25 C21 122.4(14) . . ?
C14 C26 C7 118.8(13) . . ?
N5 Zn3 N8 102.9(4) 1_556 . ?
N5 Zn3 I7 112.0(3) 1_556 . ?
N8 Zn3 I7 102.8(2) . . ?
N5 Zn3 I8 109.1(3) 1_556 . ?
N8 Zn3 I8 107.2(3) . . ?
I7 Zn3 I8 120.99(6) . . ?
N7 Zn4 N6 103.2(4) . . ?
N7 Zn4 I5 109.8(3) . . ?
N6 Zn4 I5 107.7(3) . . ?
N7 Zn4 I6 108.6(3) . . ?
N6 Zn4 I6 106.8(2) . . ?
I5 Zn4 I6 119.53(6) . . ?
C51 N5 C55 114.7(11) . . ?
C51 N5 Zn3 121.6(10) . 1_554 ?
C55 N5 Zn3 123.4(10) . 1_554 ?
C43 N6 C40 114.7(11) . . ?
C43 N6 Zn4 126.2(10) . . ?
C40 N6 Zn4 119.1(9) . . ?
C53 N7 C37 117.6(10) . . ?
C53 N7 Zn4 122.2(8) . . ?
C37 N7 Zn4 120.2(9) . . ?
C34 N8 C52 117.0(10) . . ?
C34 N8 Zn3 118.4(9) . . ?
C52 N8 Zn3 124.5(8) . . ?
C41 C31 C53 119.7(11) . . ?
C47 C32 C54 116.0(14) . . ?
C47 C32 C50 119.3(17) . . ?
C54 C32 C50 124.7(17) . . ?
C38 C33 C41 117.2(10) . . ?
N8 C34 C39 123.7(11) . . ?
C46 C35 C42 116.0(13) . . ?
C46 C35 C56 122.3(14) . . ?
C42 C35 C56 121.5(14) . . ?
C44 C36 C39 115.9(11) . . ?
C44 C36 C49 121.6(12) . . ?
C39 C36 C49 122.6(12) . . ?
N7 C37 C48 121.0(11) . . ?
C33 C38 C49 109.8(9) . . ?
C34 C39 C36 119.5(11) . . ?
N6 C40 C54 121.8(12) . . ?
C48 C41 C31 116.3(11) . . ?
C48 C41 C33 124.5(12) . . ?
C31 C41 C33 119.0(12) . . ?
C35 C42 C51 118.9(14) . . ?
N6 C43 C47 125.2(13) . . ?
C36 C44 C52 120.7(12) . . ?
C56 C45 C50 113.0(11) . . ?
C35 C46 C55 121.1(13) . . ?
C32 C47 C43 119.5(14) . . ?
C41 C48 C37 122.0(11) . . ?
C36 C49 C38 109.3(9) . . ?
C32 C50 C45 114.0(10) . . ?
N5 C51 C42 125.0(13) . . ?
N8 C52 C44 123.2(12) . . ?
N7 C53 C31 123.3(10) . . ?
C32 C54 C40 122.7(14) . . ?
N5 C55 C46 124.2(12) . . ?
C45 C56 C35 112.7(11) . . ?

loop_
_geom_bond_atom_site_label_1
_geom_bond_atom_site_label_2
_geom_bond_distance
_geom_bond_site_symmetry_2
_geom_bond_publ_flag
I1 Zn2 2.5588(16) . ?
I2 Zn1 2.5244(15) . ?
I3 Zn2 2.5287(15) . ?
I4 Zn1 2.5635(15) . ?
Zn1 N4 2.040(9) . ?
Zn1 N2 2.050(8) . ?
Zn2 N3 2.043(9) 1_554 ?
Zn2 N1 2.055(9) . ?
N1 C18 1.336(13) . ?
N1 C2 1.349(13) . ?
N2 C3 1.317(12) . ?
N2 C23 1.306(12) . ?
N3 C20 1.316(13) . ?
N3 C17 1.317(14) . ?
N3 Zn2 2.043(9) 1_556 ?
N4 C11 1.325(13) . ?
N4 C14 1.348(13) . ?
C1 C8 1.383(14) . ?
C1 C4 1.416(14) . ?
C1 C24 1.521(14) . ?
C2 C6 1.348(14) . ?
C3 C4 1.373(13) . ?
C5 C18 1.368(14) . ?
C5 C15 1.403(14) . ?
C6 C15 1.366(14) . ?
C7 C26 1.368(16) . ?
C7 C13 1.417(15) . ?
C7 C9 1.493(15) . ?
C8 C23 1.366(14) . ?
C9 C16 1.537(15) . ?
C10 C15 1.480(14) . ?
C10 C22 1.544(14) . ?
C11 C13 1.358(14) . ?
C12 C25 1.361(16) . ?
C12 C17 1.438(15) . ?
C14 C26 1.337(15) . ?
C16 C21 1.446(14) . ?
C19 C25 1.366(16) . ?
C19 C20 1.416(15) . ?
C21 C25 1.524(15) . ?
C22 C24 1.496(13) . ?
I5 Zn4 2.5334(16) . ?
I6 Zn4 2.5599(16) . ?
I7 Zn3 2.5334(15) . ?
I8 Zn3 2.5484(16) . ?
Zn3 N5 2.037(9) 1_556 ?
Zn3 N8 2.073(9) . ?
Zn4 N7 2.037(9) . ?
Zn4 N6 2.067(9) . ?
N5 C51 1.318(13) . ?
N5 C55 1.348(14) . ?
N5 Zn3 2.037(9) 1_554 ?
N6 C43 1.348(13) . ?
N6 C40 1.332(13) . ?
N7 C53 1.336(12) . ?
N7 C37 1.320(13) . ?
N8 C34 1.312(12) . ?
N8 C52 1.320(13) . ?
C31 C41 1.379(14) . ?
C31 C53 1.373(13) . ?
C32 C47 1.363(17) . ?
C32 C54 1.347(17) . ?
C32 C50 1.489(17) . ?
C33 C38 1.502(13) . ?
C33 C41 1.526(14) . ?
C34 C39 1.368(14) . ?
C35 C46 1.359(16) . ?
C35 C42 1.398(16) . ?
C35 C56 1.531(16) . ?
C36 C44 1.355(14) . ?
C36 C39 1.403(14) . ?
C36 C49 1.509(14) . ?
C37 C48 1.397(14) . ?
C38 C49 1.532(13) . ?
C40 C54 1.384(16) . ?
C41 C48 1.347(14) . ?
C42 C51 1.409(15) . ?
C43 C47 1.364(16) . ?
C44 C52 1.371(14) . ?
C45 C56 1.432(14) . ?
C45 C50 1.530(15) . ?
C46 C55 1.384(15) . ?
